data_7705344
loop_
_publ_author_name
'Jarrah, Najmeh'
'Troyano, Javier'
'Carn\'e-S\'anchez, Arnau'
'Imaz, Inhar'
'Tangestaninejad, Shahram'
'Moghadam, Majid'
'Maspoch, Daniel'

_publ_section_title
;
 Dynamic porous coordination polymers built-up from flexible
 4,4'-dithiodibenzoate and rigid N-based ligands.
;
_journal_issue 37
_journal_name_full 'Dalton transactions (Cambridge, England : 2003)'
_journal_page_first 13142
_journal_page_last 13151
_journal_paper_doi 10.1039/d0dt02411b
_journal_volume 49
_journal_year 2020
_chemical_formula_moiety '0.5(C68 H48 Cu4 N12 O20 S4)'
_chemical_formula_sum 'C34 H24 Cu2 N6 O10 S2'
_chemical_formula_weight 867.79
_space_group_crystal_system monoclinic
_space_group_IT_number 11
_space_group_name_Hall '-P 2yb'
_space_group_name_H-M_alt 'P 1 21/m 1'
_atom_sites_solution_hydrogens geom
_atom_sites_solution_primary iterative
_audit_creation_date 2020-08-24
_audit_creation_method
;
Olex2 1.2
(compiled 2018.05.29 svn.r3508 for OlexSys, GUI svn.r5506)
;
_audit_update_record
;
2020-08-25 deposited with the CCDC.	2020-09-02 downloaded from the CCDC.
;
_cell_angle_alpha 90
_cell_angle_beta 110.946(4)
_cell_angle_gamma 90
_cell_formula_units_Z 2
_cell_length_a 8.9361(4)
_cell_length_b 24.6960(15)
_cell_length_c 10.4597(4)
_cell_measurement_reflns_used 13910
_cell_measurement_temperature 180
_cell_measurement_theta_max 28.9740
_cell_measurement_theta_min 2.2030
_cell_volume 2155.77(19)
_computing_cell_refinement 'CrysAlisPro 1.171.39.46 (Rigaku OD, 2018)'
_computing_data_collection 'CrysAlisPro 1.171.39.46 (Rigaku OD, 2018)'
_computing_data_reduction 'CrysAlisPro 1.171.39.46 (Rigaku OD, 2018)'
_computing_molecular_graphics 'Olex2 (Dolomanov et al., 2009)'
_computing_publication_material 'Olex2 (Dolomanov et al., 2009)'
_computing_structure_refinement 'ShelXL (Sheldrick, 2015)'
_computing_structure_solution 'olex2.solve (Bourhis et al., 2015)'
_diffrn_ambient_temperature 180
_diffrn_detector 'CCD plate'
_diffrn_measured_fraction_theta_full 1.000
_diffrn_measured_fraction_theta_max 1.000
_diffrn_measurement_details
;
List of Runs (angles in degrees, time in seconds):

  # Type    Start    End  Width  t~exp~   \w     \q     \k     \f   Frames
#--------------------------------------------------------------------------
  1  \w   -105.00  73.00   0.50   49.01    --  -15.60  45.00 179.33  356
  2  \w   -105.00  73.00   0.50   49.01    --  -15.60  45.00 162.84  356
  3  \w   -105.00  65.00   0.50   49.01    --  -15.60  45.00 169.46  340
  4  \w    -16.00  72.00   0.50   49.01    --  -15.60  45.00  58.13  176
  5  \w   -103.00 -32.00   0.50   49.01    --  -15.60  45.00  90.00  142
  6  \w    -20.00  68.00   0.50   49.01    --  -15.60  45.00  90.00  176
  7  \w    -49.00  35.00   0.50   49.01    --  -15.60  45.00   0.00  168
  8  \w   -105.00 -64.00   0.50   49.01    --  -15.60  45.00 150.00   82
  9  \w    -12.00  18.00   0.50   49.01    --  -15.60  45.00 150.00   60
 10  \w     32.00  59.00   0.50   49.01    --  -15.60  45.00 150.00   54
 11  \w    -44.00  73.00   0.50   49.01    --  -15.60  45.00 -18.72  234
;
_diffrn_measurement_device 'four-circle diffractometer'
_diffrn_measurement_device_type 'XtaLAB AFC10 (RCD3): fixed-chi single'
_diffrn_measurement_method '\w scans'
_diffrn_orient_matrix_type 'CrysAlisPro convention (1999,Acta A55,543-557)'
_diffrn_orient_matrix_UB_11 -0.0264045000
_diffrn_orient_matrix_UB_12 0.0243941000
_diffrn_orient_matrix_UB_13 0.0209682000
_diffrn_orient_matrix_UB_21 -0.0541321000
_diffrn_orient_matrix_UB_22 -0.0149603000
_diffrn_orient_matrix_UB_23 0.0220395000
_diffrn_orient_matrix_UB_31 0.0598502000
_diffrn_orient_matrix_UB_32 -0.0027332000
_diffrn_orient_matrix_UB_33 0.0659093000
_diffrn_radiation_monochromator mirror
_diffrn_radiation_probe x-ray
_diffrn_radiation_type MoK\a
_diffrn_radiation_wavelength 0.71073
_diffrn_reflns_av_unetI/netI 0.0277
_diffrn_reflns_Laue_measured_fraction_full 1.000
_diffrn_reflns_Laue_measured_fraction_max 1.000
_diffrn_reflns_limit_h_max 9
_diffrn_reflns_limit_h_min -10
_diffrn_reflns_limit_k_max 29
_diffrn_reflns_limit_k_min -29
_diffrn_reflns_limit_l_max 12
_diffrn_reflns_limit_l_min -10
_diffrn_reflns_number 3908
_diffrn_reflns_point_group_measured_fraction_full 1.000
_diffrn_reflns_point_group_measured_fraction_max 1.000
_diffrn_reflns_theta_full 25.027
_diffrn_reflns_theta_max 25.027
_diffrn_reflns_theta_min 2.085
_diffrn_source 'Rotating-anode X-ray tube'
_diffrn_source_type 'Rigaku (Mo) X-ray Source'
_exptl_absorpt_coefficient_mu 1.139
_exptl_absorpt_correction_T_max 1.00000
_exptl_absorpt_correction_T_min 0.68654
_exptl_absorpt_correction_type multi-scan
_exptl_absorpt_process_details
;
CrysAlisPro 1.171.39.46 (Rigaku Oxford Diffraction, 2018)
Empirical absorption correction using spherical harmonics,
 implemented in SCALE3 ABSPACK scaling algorithm.
;
_exptl_crystal_colour 'clear dark green'
_exptl_crystal_colour_lustre clear
_exptl_crystal_colour_modifier dark
_exptl_crystal_colour_primary green
_exptl_crystal_density_diffrn 1.337
_exptl_crystal_description block
_exptl_crystal_F_000 880
_exptl_crystal_size_max 0.1
_exptl_crystal_size_mid 0.1
_exptl_crystal_size_min 0.01
_refine_diff_density_max 0.901
_refine_diff_density_min -0.540
_refine_diff_density_rms 0.121
_refine_ls_extinction_method none
_refine_ls_goodness_of_fit_ref 1.068
_refine_ls_hydrogen_treatment constr
_refine_ls_matrix_type full
_refine_ls_number_parameters 281
_refine_ls_number_reflns 3908
_refine_ls_number_restraints 136
_refine_ls_restrained_S_all 1.055
_refine_ls_R_factor_all 0.1039
_refine_ls_R_factor_gt 0.0880
_refine_ls_shift/su_max 0.000
_refine_ls_shift/su_mean 0.000
_refine_ls_structure_factor_coef Fsqd
_refine_ls_weighting_details 'w=1/[\s^2^(Fo^2^)+(0.1664P)^2^+3.7496P] where P=(Fo^2^+2Fc^2^)/3'
_refine_ls_weighting_scheme calc
_refine_ls_wR_factor_gt 0.2652
_refine_ls_wR_factor_ref 0.2797
_reflns_Friedel_coverage 0.000
_reflns_number_gt 2903
_reflns_number_total 3908
_reflns_threshold_expression 'I > 2\s(I)'
_cod_data_source_file d0dt02411b2.cif
_cod_data_source_block najbc
_cod_depositor_comments 'Adding full bibliography for 7705341--7705344.cif.'
_cod_database_code 7705344
_shelx_shelxl_version_number 2018/1
_chemical_oxdiff_formula 'C38 N2 Cu2 O8 S4 '
_chemical_oxdiff_usercomment 'm 90 C'
_shelx_space_group_comment
;
The symmetry employed for this shelxl refinement is uniquely defined
by the following loop, which should always be used as a source of
symmetry information in preference to the above space-group names.
They are only intended as comments.
;
_shelx_estimated_absorpt_t_max 0.983
_shelx_estimated_absorpt_t_min 0.847
_reflns_odcompleteness_completeness 99.95
_reflns_odcompleteness_iscentric 1
_reflns_odcompleteness_theta 24.97
_olex2_refinement_description
;
1. Twinned data refinement
 Scales: 0.689(8)
 0.311(8)
2. Fixed Uiso
 At 1.2 times of:
  All C(H) groups
3. Restrained distances
 C3-O2
 1.2 with sigma of 0.02
4. Rigid bond restraints
 O1, O102, C103
 with sigma for 1-2 distances of 0.01 and sigma for 1-3 distances of 0.01
 O101
 with sigma for 1-2 distances of 0.01 and sigma for 1-3 distances of 0.01
 O1, O2
 with sigma for 1-2 distances of 0.01 and sigma for 1-3 distances of 0.01
 O1, O2, C4
 with sigma for 1-2 distances of 0.01 and sigma for 1-3 distances of 0.01
 O101, O102, C103, C4A
 with sigma for 1-2 distances of 0.01 and sigma for 1-3 distances of 0.01
 C4, C9, C5A
 with sigma for 1-2 distances of 0.01 and sigma for 1-3 distances of 0.01
 O1, O2, C4, C5, C6, C7, C8, C9
 with sigma for 1-2 distances of 0.01 and sigma for 1-3 distances of 0.01
 C5, C6, C7
 with sigma for 1-2 distances of 0.01 and sigma for 1-3 distances of 0.01
 O101, O102, C103
 with sigma for 1-2 distances of 0.01 and sigma for 1-3 distances of 0.01
 C17, C18, C19
 with sigma for 1-2 distances of 0.01 and sigma for 1-3 distances of 0.01
5. Uiso/Uaniso restraints and constraints
C5 \\sim C6 \\sim C7: within 2A with sigma of 0.04 and sigma for terminal atoms
of 0.08
Uanis(O2S) \\sim Ueq, Uanis(C7A) \\sim Ueq, Uanis(C8A) \\sim Ueq, Uanis(C6A)
\\sim Ueq, Uanis(C5A) \\sim Ueq, Uanis(C4A) \\sim Ueq, Uanis(C9A) \\sim Ueq:
with sigma of 0.1 and sigma for terminal atoms of 0.2
Uanis(C6) \\sim Ueq, Uanis(C7) \\sim Ueq, Uanis(C8) \\sim Ueq, Uanis(C9) \\sim
Ueq, Uanis(C4) \\sim Ueq, Uanis(C5) \\sim Ueq: with sigma of 0.1 and sigma for
terminal atoms of 0.2
Uanis(O101) \\sim Ueq, Uanis(O2) \\sim Ueq: with sigma of 0.1 and sigma for
terminal atoms of 0.2
Uanis(C6) \\sim Ueq: with sigma of 0.1 and sigma for terminal atoms of 0.2
Uanis(O1) \\sim Ueq, Uanis(C3) \\sim Ueq, Uanis(O2) \\sim Ueq: with sigma of
0.1 and sigma for terminal atoms of 0.2
Uanis(C5) = Uanis(C6)
Uanis(C103) = Uanis(O102) = Uanis(O101)
Uanis(O1) = Uanis(C3) = Uanis(O2)
6. Rigid body (RIGU) restrains
 O1, O2, C4
 with sigma for 1-2 distances of 0.004 and sigma for 1-3 distances of 0.004
7. Others
 Fixed Sof: S8(0.5) S110(0.5) O1(0.5) O2(0.5) O101(0.5) O102(0.5) C3(0.5)
 C6(0.5) H6(0.5) C7(0.5) C8(0.5) H8(0.5) C9(0.5) H9(0.5) C4(0.5) C5(0.5)
 H5(0.5) C103(0.5) C4A(0.5) C5A(0.5) H5A(0.5) C6A(0.5) H6A(0.5) C7A(0.5)
 C8A(0.5) H8A(0.5) C9A(0.5) H9A(0.5)
8.a Aromatic/amide H refined with riding coordinates:
 C6(H6), C8(H8), C9(H9), C5(H5), C12(H12), C13(H13), C15(H15), C16(H16),
 C18(H18), C19(H19), C21(H21), C22(H22), C5A(H5A), C6A(H6A), C8A(H8A), C9A(H9A)
8.b Fitted hexagon refined as free rotating group:
 C6(C7,C8,C9,C4,C5), C4A(C5A,C6A,C7A,C8A,C9A)
;
_olex2_submission_special_instructions 'No special instructions were received'
_oxdiff_exptl_absorpt_empirical_details
;
Empirical correction (ABSPACK) includes:
- Absorption correction using spherical harmonics
- Frame scaling
;
_oxdiff_exptl_absorpt_empirical_full_max 1.278
_oxdiff_exptl_absorpt_empirical_full_min 0.756

loop_
_space_group_symop_operation_xyz
'x, y, z'
'-x, y+1/2, -z'
'-x, -y, -z'
'x, -y-1/2, z'

loop_
_atom_site_label
_atom_site_type_symbol
_atom_site_fract_x
_atom_site_fract_y
_atom_site_fract_z
_atom_site_U_iso_or_equiv
_atom_site_adp_type
_atom_site_occupancy
_atom_site_site_symmetry_order
_atom_site_calc_flag
_atom_site_refinement_flags_posn
_atom_site_refinement_flags_adp
_atom_site_refinement_flags_occupancy
_atom_site_disorder_assembly
_atom_site_disorder_group
Cu01 Cu 1.04301(9) 0.44065(4) 0.37560(7) 0.0633(4) Uani 1 1 d . . . . .
S8 S 0.6428(16) 0.2778(3) 0.8988(11) 0.181(5) Uani 0.5 1 d . . P A 1
S110 S 0.4857(13) 0.2716(2) 0.7627(13) 0.161(4) Uani 0.5 1 d . . P A 2
O1 O 0.9212(18) 0.4801(11) 0.6572(15) 0.130(7) Uani 0.5 1 d . U P A 1
O1S O 1.1995(8) 0.4438(4) 0.2705(7) 0.099(2) Uani 1 1 d . . . . .
O2 O 0.873(2) 0.4351(9) 0.4710(16) 0.130(7) Uani 0.5 1 d D U P A 1
O2S O 1.1790(17) 0.3592(5) 0.2892(15) 0.206(6) Uani 1 1 d . U . . .
O3S O 1.320(3) 0.3910(6) 0.185(2) 0.317(12) Uani 1 1 d . . . . .
O101 O 0.9665(13) 0.4678(6) 0.6356(12) 0.060(2) Uani 0.5 1 d . U P A 2
O102 O 0.9066(16) 0.4099(5) 0.4619(14) 0.060(2) Uani 0.5 1 d . U P A 2
N1S N 1.2399(16) 0.3975(5) 0.2518(14) 0.134(4) Uani 1 1 d . . . . .
N11 N 0.8574(7) 0.4417(3) 0.1955(6) 0.0675(18) Uani 1 1 d . . . . .
N20 N 1.2332(6) 0.4358(2) 0.5524(5) 0.0568(15) Uani 1 1 d . . . . .
C3 C 0.877(3) 0.4398(16) 0.587(2) 0.130(7) Uani 0.5 1 d D U P A 1
C6 C 0.6346(18) 0.3283(6) 0.6574(16) 0.092(4) Uani 0.5 1 d . U P A 1
H6 H 0.543989 0.306885 0.608302 0.111 Uiso 0.5 1 calc R . P A 1
C7 C 0.707(2) 0.3225(6) 0.7983(17) 0.096(6) Uani 0.5 1 d G U P A 1
C8 C 0.840(2) 0.3539(7) 0.8701(14) 0.101(5) Uani 0.5 1 d G U P A 1
H8 H 0.889572 0.349860 0.966478 0.121 Uiso 0.5 1 calc R . P A 1
C9 C 0.900(2) 0.3911(7) 0.8010(17) 0.093(6) Uani 0.5 1 d G U P A 1
H9 H 0.990452 0.412513 0.850025 0.112 Uiso 0.5 1 calc R . P A 1
C4 C 0.827(2) 0.3969(7) 0.6600(17) 0.107(9) Uani 0.5 1 d G U P A 1
C5 C 0.695(2) 0.3655(7) 0.5882(14) 0.092(4) Uani 0.5 1 d G U P A 1
H5 H 0.644872 0.369540 0.491847 0.111 Uiso 0.5 1 calc R . P A 1
C12 C 0.8582(9) 0.4742(4) 0.0950(7) 0.088(3) Uani 1 1 d . . . . .
H12 H 0.948577 0.496836 0.108934 0.105 Uiso 1 1 calc R . . . .
C13 C 0.7357(9) 0.4763(4) -0.0261(6) 0.077(3) Uani 1 1 d . . . . .
H13 H 0.740376 0.502051 -0.092009 0.093 Uiso 1 1 calc R . . . .
C14 C 0.6037(8) 0.4428(3) -0.0590(7) 0.0523(16) Uani 1 1 d . . . . .
C15 C 0.6038(8) 0.4097(4) 0.0523(6) 0.074(2) Uani 1 1 d . . . . .
H15 H 0.515863 0.386301 0.041852 0.089 Uiso 1 1 calc R . . . .
C16 C 0.7293(9) 0.4114(4) 0.1740(7) 0.078(2) Uani 1 1 d . . . . .
H16 H 0.724076 0.389673 0.247195 0.093 Uiso 1 1 calc R . . . .
C17 C 0.4765(7) 0.4406(3) -0.1893(6) 0.0495(15) Uani 1 1 d . U . . .
C18 C 0.4710(8) 0.4773(4) -0.2950(6) 0.081(3) Uani 1 1 d . U . . .
H18 H 0.548483 0.505339 -0.278612 0.097 Uiso 1 1 calc R . . . .
C19 C 0.3517(9) 0.4720(4) -0.4220(7) 0.088(3) Uani 1 1 d . U . . .
H19 H 0.353912 0.494956 -0.494155 0.106 Uiso 1 1 calc R . . . .
C21 C 0.2368(10) 0.4030(3) -0.3515(8) 0.076(2) Uani 1 1 d . . . . .
H21 H 0.153455 0.377002 -0.370002 0.091 Uiso 1 1 calc R . . . .
C22 C 0.3560(8) 0.4033(3) -0.2211(6) 0.064(2) Uani 1 1 d . . . . .
H22 H 0.353071 0.377581 -0.154541 0.077 Uiso 1 1 calc R . . . .
C103 C 0.900(2) 0.4247(9) 0.569(2) 0.060(2) Uani 0.5 1 d . U P A 2
C4A C 0.787(2) 0.3884(9) 0.6194(17) 0.090(7) Uani 0.5 1 d . U P A 2
C5A C 0.647(2) 0.3673(10) 0.5244(15) 0.143(12) Uani 0.5 1 d G U P A 2
H5A H 0.615642 0.377171 0.430683 0.172 Uiso 0.5 1 calc R . P A 2
C6A C 0.5532(18) 0.3318(8) 0.5665(19) 0.106(7) Uani 0.5 1 d G U P A 2
H6A H 0.457625 0.317351 0.501601 0.127 Uiso 0.5 1 calc R . P A 2
C7A C 0.599(2) 0.3173(6) 0.704(2) 0.100(7) Uani 0.5 1 d G U P A 2
C8A C 0.739(3) 0.3384(8) 0.7987(15) 0.117(11) Uani 0.5 1 d G U P A 2
H8A H 0.770345 0.328543 0.892390 0.140 Uiso 0.5 1 calc R . P A 2
C9A C 0.833(2) 0.3739(9) 0.7565(16) 0.120(10) Uani 0.5 1 d G U P A 2
H9A H 0.928365 0.388364 0.821475 0.144 Uiso 0.5 1 calc R . P A 2

loop_
_atom_site_aniso_label
_atom_site_aniso_U_11
_atom_site_aniso_U_22
_atom_site_aniso_U_33
_atom_site_aniso_U_23
_atom_site_aniso_U_13
_atom_site_aniso_U_12
Cu01 0.0349(5) 0.1239(9) 0.0191(5) 0.0100(4) -0.0053(3) -0.0159(4)
S8 0.360(14) 0.065(3) 0.247(10) -0.005(5) 0.266(11) -0.006(6)
S110 0.222(9) 0.070(3) 0.303(12) -0.002(5) 0.230(9) -0.002(4)
O1 0.059(7) 0.282(19) 0.031(5) 0.030(8) -0.007(5) -0.074(9)
O1S 0.058(4) 0.180(8) 0.046(3) 0.015(4) 0.002(3) -0.031(4)
O2 0.059(7) 0.282(19) 0.031(5) 0.030(8) -0.007(5) -0.074(9)
O2S 0.274(15) 0.165(9) 0.252(14) -0.023(10) 0.182(13) -0.080(10)
O3S 0.49(3) 0.163(11) 0.51(3) 0.006(14) 0.43(3) 0.013(14)
O101 0.037(4) 0.110(5) 0.029(4) 0.019(3) 0.008(3) 0.000(3)
O102 0.037(4) 0.110(5) 0.029(4) 0.019(3) 0.008(3) 0.000(3)
N1S 0.155(10) 0.119(8) 0.173(12) -0.014(8) 0.114(9) -0.031(7)
N11 0.038(3) 0.123(5) 0.033(3) 0.011(3) 0.002(2) -0.022(3)
N20 0.033(3) 0.100(4) 0.024(2) 0.007(3) -0.007(2) -0.005(3)
C3 0.059(7) 0.282(19) 0.031(5) 0.030(8) -0.007(5) -0.074(9)
C6 0.110(11) 0.090(9) 0.123(10) 0.020(8) 0.097(9) 0.009(8)
C7 0.167(17) 0.050(10) 0.124(12) 0.013(9) 0.116(12) 0.021(10)
C8 0.132(16) 0.102(15) 0.118(13) 0.027(11) 0.104(11) 0.023(11)
C9 0.116(14) 0.102(15) 0.092(11) 0.043(11) 0.076(10) 0.025(10)
C4 0.079(15) 0.16(2) 0.093(13) 0.057(14) 0.040(11) 0.004(12)
C5 0.110(11) 0.090(9) 0.123(10) 0.020(8) 0.097(9) 0.009(8)
C12 0.053(4) 0.175(9) 0.026(3) 0.018(4) 0.002(3) -0.051(5)
C13 0.051(4) 0.142(7) 0.023(3) 0.019(4) -0.006(3) -0.038(4)
C14 0.038(3) 0.087(5) 0.031(3) 0.005(3) 0.011(3) -0.001(3)
C15 0.037(3) 0.144(7) 0.026(3) 0.024(4) -0.009(3) -0.032(4)
C16 0.057(4) 0.133(7) 0.032(3) 0.021(4) 0.003(3) -0.031(5)
C17 0.031(3) 0.081(5) 0.032(3) 0.002(3) 0.006(3) 0.003(3)
C18 0.040(4) 0.166(8) 0.017(3) 0.025(4) -0.014(2) -0.035(4)
C19 0.047(4) 0.181(9) 0.028(3) 0.028(5) 0.001(3) -0.037(5)
C21 0.065(5) 0.095(6) 0.045(4) 0.012(4) -0.009(3) -0.028(4)
C22 0.050(4) 0.099(5) 0.020(3) 0.016(3) -0.016(3) -0.018(4)
C103 0.037(4) 0.110(5) 0.029(4) 0.019(3) 0.008(3) 0.000(3)
C4A 0.067(13) 0.136(17) 0.093(14) 0.041(12) 0.060(12) 0.002(11)
C5A 0.083(16) 0.19(3) 0.14(2) 0.01(2) 0.029(16) -0.068(18)
C6A 0.084(14) 0.123(17) 0.127(19) -0.009(15) 0.057(14) -0.019(13)
C7A 0.13(2) 0.089(14) 0.13(2) -0.017(14) 0.102(18) -0.011(13)
C8A 0.20(3) 0.098(18) 0.109(19) 0.015(16) 0.12(2) 0.00(2)
C9A 0.17(3) 0.14(2) 0.075(15) 0.004(14) 0.072(17) -0.048(18)

loop_
_atom_type_symbol
_atom_type_description
_atom_type_scat_dispersion_real
_atom_type_scat_dispersion_imag
_atom_type_scat_source
C C 0.0052 0.0023 'International Tables Vol C Tables 4.2.6.8 and 6.1.1.4'
H H 0.0000 0.0000 'International Tables Vol C Tables 4.2.6.8 and 6.1.1.4'
Cu Cu 0.2556 1.6827 'International Tables Vol C Tables 4.2.6.8 and 6.1.1.4'
N N 0.0094 0.0046 'International Tables Vol C Tables 4.2.6.8 and 6.1.1.4'
O O 0.0162 0.0086 'International Tables Vol C Tables 4.2.6.8 and 6.1.1.4'
S S 0.1566 0.1676 'International Tables Vol C Tables 4.2.6.8 and 6.1.1.4'

loop_
_geom_angle_atom_site_label_1
_geom_angle_atom_site_label_2
_geom_angle_atom_site_label_3
_geom_angle
_geom_angle_site_symmetry_1
_geom_angle_site_symmetry_3
_geom_angle_publ_flag
O1 Cu01 O1S 72.4(6) 3_766 . ?
O1 Cu01 O2 109.1(8) 3_766 . ?
O1 Cu01 O101 15.1(5) 3_766 3_766 ?
O1S Cu01 O2 176.2(5) . . ?
O1S Cu01 O101 87.5(4) . 3_766 ?
O2 Cu01 O101 94.0(6) . 3_766 ?
O102 Cu01 O1S 158.7(5) . . ?
O102 Cu01 N11 89.8(4) . . ?
O102 Cu01 N20 90.8(4) . . ?
N11 Cu01 O1 87.5(4) . 3_766 ?
N11 Cu01 O1S 89.4(2) . . ?
N11 Cu01 O2 87.2(5) . . ?
N11 Cu01 O101 86.4(4) . 3_766 ?
N11 Cu01 N20 176.8(3) . . ?
N20 Cu01 O1 94.6(4) . 3_766 ?
N20 Cu01 O1S 88.9(2) . . ?
N20 Cu01 O2 94.4(5) . . ?
N20 Cu01 O101 96.3(4) . 3_766 ?
S8 S8 C7 128.9(6) 4_565 . ?
S110 S110 C7A 129.6(6) 4_565 . ?
C3 O1 Cu01 136.4(15) . 3_766 ?
N1S O1S Cu01 110.0(7) . . ?
C3 O2 Cu01 134.7(15) . . ?
C103 O102 Cu01 124.9(13) . . ?
O2S N1S O1S 118.5(12) . . ?
O3S N1S O1S 119.8(12) . . ?
O3S N1S O2S 121.1(14) . . ?
C12 N11 Cu01 120.8(5) . . ?
C16 N11 Cu01 121.8(5) . . ?
C16 N11 C12 117.4(6) . . ?
C19 N20 Cu01 119.4(5) 1_656 . ?
C21 N20 Cu01 122.2(5) 1_656 . ?
C21 N20 C19 118.0(6) 1_656 1_656 ?
O1 C3 C4 111.9(16) . . ?
O2 C3 O1 125(3) . . ?
O2 C3 C4 123(3) . . ?
C7 C6 C5 120.0 . . ?
C6 C7 S8 124.8(10) . . ?
C8 C7 S8 115.2(10) . . ?
C8 C7 C6 120.0 . . ?
C7 C8 C9 120.0 . . ?
C4 C9 C8 120.0 . . ?
C9 C4 C3 120.9(14) . . ?
C9 C4 C5 120.0 . . ?
C5 C4 C3 118.8(14) . . ?
C4 C5 C6 120.0 . . ?
N11 C12 C13 122.4(7) . . ?
C12 C13 C14 123.1(7) . . ?
C13 C14 C15 113.0(6) . . ?
C13 C14 C17 125.2(6) . . ?
C15 C14 C17 121.8(6) . . ?
C16 C15 C14 120.4(6) . . ?
N11 C16 C15 123.5(6) . . ?
C18 C17 C14 120.9(6) . . ?
C22 C17 C14 123.1(6) . . ?
C22 C17 C18 116.0(6) . . ?
C19 C18 C17 119.3(7) . . ?
N20 C19 C18 122.7(6) 1_454 . ?
N20 C21 C22 123.9(7) 1_454 . ?
C17 C22 C21 120.0(6) . . ?
O101 C103 C4A 121.0(14) . . ?
O102 C103 O101 125.8(17) . . ?
O102 C103 C4A 113.0(18) . . ?
C5A C4A C103 119.6(13) . . ?
C5A C4A C9A 120.0 . . ?
C9A C4A C103 120.2(13) . . ?
C4A C5A C6A 120.0 . . ?
C7A C6A C5A 120.0 . . ?
C6A C7A S110 122.0(12) . . ?
C6A C7A C8A 120.0 . . ?
C8A C7A S110 118.0(12) . . ?
C7A C8A C9A 120.0 . . ?
C8A C9A C4A 120.0 . . ?

loop_
_geom_bond_atom_site_label_1
_geom_bond_atom_site_label_2
_geom_bond_distance
_geom_bond_site_symmetry_2
_geom_bond_publ_flag
Cu01 O1 2.03(2) 3_766 ?
Cu01 O1S 2.066(7) . ?
Cu01 O2 2.102(16) . ?
Cu01 O101 2.264(14) 3_766 ?
Cu01 O102 1.915(13) . ?
Cu01 N11 2.017(6) . ?
Cu01 N20 2.019(5) . ?
S8 S8 1.374(13) 4_565 ?
S8 C7 1.757(11) . ?
S110 S110 1.067(12) 4_565 ?
S110 C7A 1.770(12) . ?
O1 C3 1.21(4) . ?
O1S N1S 1.234(12) . ?
O2 C3 1.207(16) . ?
O2S N1S 1.224(13) . ?
O3S N1S 1.172(15) . ?
O101 C103 1.29(2) . ?
O102 C103 1.201(18) . ?
N11 C12 1.324(9) . ?
N11 C16 1.317(9) . ?
N20 C19 1.338(10) 1_656 ?
N20 C21 1.281(9) 1_656 ?
C3 C4 1.46(3) . ?
C6 C7 1.3900 . ?
C6 C5 1.3900 . ?
C7 C8 1.3900 . ?
C8 C9 1.3900 . ?
C9 C4 1.3900 . ?
C4 C5 1.3900 . ?
C12 C13 1.347(10) . ?
C13 C14 1.380(10) . ?
C14 C15 1.421(9) . ?
C14 C17 1.430(10) . ?
C15 C16 1.364(9) . ?
C17 C18 1.417(9) . ?
C17 C22 1.364(9) . ?
C18 C19 1.380(9) . ?
C21 C22 1.399(9) . ?
C103 C4A 1.57(2) . ?
C4A C5A 1.3900 . ?
C4A C9A 1.3900 . ?
C5A C6A 1.3900 . ?
C6A C7A 1.3900 . ?
C7A C8A 1.3900 . ?
C8A C9A 1.3900 . ?

loop_
_twin_individual_id
_twin_individual_mass_fraction_refined
1 0.689(8)
2 0.311(8)

loop_
_smtbx_masks_void_nr
_smtbx_masks_void_average_x
_smtbx_masks_void_average_y
_smtbx_masks_void_average_z
_smtbx_masks_void_volume
_smtbx_masks_void_count_electrons
_smtbx_masks_void_content
1 -0.853 0.250 -0.111 270.8 61.1 '2 DMF'
2 -0.657 0.750 -0.087 270.8 61.6 '2 DMF'
